data_4105748
loop_
_publ_author_name
'Yoshiaki Nakao'
'Eiji Morita'
'Hiroaki Idei'
'Tamejiro Hiyama'

_publ_section_title
;
 Dehydrogenative [4 + 2] Cycloaddition of Formamides with Alkynes through
 Double C-H Activation
;
_journal_name_full 'Journal of the American Chemical Society'
_journal_page_first 3264
_journal_page_last 3267
_journal_paper_doi 10.1021/ja1102037
_journal_volume 133
_journal_year 2011
_chemical_formula_sum 'C28 H31 N O Si'
_chemical_formula_weight 425.63
_chemical_name_systematic
; 
 ? 
;
_space_group_IT_number 19
_symmetry_cell_setting orthorhombic
_symmetry_space_group_name_Hall 'P 2ac 2ab'
_symmetry_space_group_name_H-M 'P 21 21 21'
_atom_sites_solution_hydrogens geom
_atom_sites_solution_primary direct
_atom_sites_solution_secondary difmap
_audit_creation_method SHELXL-97
_cell_angle_alpha 90.00
_cell_angle_beta 90.00
_cell_angle_gamma 90.00
_cell_formula_units_Z 4
_cell_length_a 9.7598(6)
_cell_length_b 10.5782(6)
_cell_length_c 24.5736(14)
_cell_measurement_reflns_used 5443
_cell_measurement_temperature 300(2)
_cell_measurement_theta_max 24.54
_cell_measurement_theta_min 2.25
_cell_volume 2537.0(3)
_computing_cell_refinement 'Bruker SMART'
_computing_data_collection 'Bruker SMART'
_computing_data_reduction 'Bruker SAINT'
_computing_molecular_graphics 'Bruker SHELXTL'
_computing_publication_material 'Bruker SHELXTL'
_computing_structure_refinement 'SHELXL-97 (Sheldrick, 1997)'
_computing_structure_solution 'SHELXS-97 (Sheldrick, 1990)'
_diffrn_ambient_temperature 300(2)
_diffrn_detector_area_resol_mean 8.366
_diffrn_measured_fraction_theta_full 1.000
_diffrn_measured_fraction_theta_max 1.000
_diffrn_measurement_device_type 'CCD area detector'
_diffrn_measurement_method 'phi and omega scans'
_diffrn_radiation_monochromator graphite
_diffrn_radiation_source 'fine-focus sealed tube'
_diffrn_radiation_type MoK\a
_diffrn_radiation_wavelength 0.71073
_diffrn_reflns_av_R_equivalents 0.0803
_diffrn_reflns_av_sigmaI/netI 0.0589
_diffrn_reflns_limit_h_max 10
_diffrn_reflns_limit_h_min -11
_diffrn_reflns_limit_k_max 10
_diffrn_reflns_limit_k_min -12
_diffrn_reflns_limit_l_max 29
_diffrn_reflns_limit_l_min -23
_diffrn_reflns_number 13892
_diffrn_reflns_theta_full 25.50
_diffrn_reflns_theta_max 25.50
_diffrn_reflns_theta_min 1.66
_exptl_absorpt_coefficient_mu 0.111
_exptl_absorpt_correction_T_max 0.9675
_exptl_absorpt_correction_T_min 0.9466
_exptl_absorpt_correction_type empirical
_exptl_crystal_colour colorless
_exptl_crystal_density_diffrn 1.114
_exptl_crystal_description prism
_exptl_crystal_F_000 912
_exptl_crystal_size_max 0.50
_exptl_crystal_size_mid 0.50
_exptl_crystal_size_min 0.30
_refine_diff_density_max 1.054
_refine_diff_density_min -0.212
_refine_diff_density_rms 0.061
_refine_ls_abs_structure_details 'Flack H D (1983), Acta Cryst. A39, 876-881'
_refine_ls_abs_structure_Flack -0.06(17)
_refine_ls_extinction_method none
_refine_ls_goodness_of_fit_ref 1.025
_refine_ls_hydrogen_treatment constr
_refine_ls_matrix_type full
_refine_ls_number_parameters 284
_refine_ls_number_reflns 4707
_refine_ls_number_restraints 0
_refine_ls_restrained_S_all 1.025
_refine_ls_R_factor_all 0.0682
_refine_ls_R_factor_gt 0.0597
_refine_ls_shift/su_max 0.001
_refine_ls_shift/su_mean 0.000
_refine_ls_structure_factor_coef Fsqd
_refine_ls_weighting_details 'calc w=1/[\s^2^(Fo^2^)+(0.1181P)^2^+0.0000P] where P=(Fo^2^+2Fc^2^)/3'
_refine_ls_weighting_scheme calc
_refine_ls_wR_factor_gt 0.1678
_refine_ls_wR_factor_ref 0.1731
_reflns_number_gt 3891
_reflns_number_total 4707
_reflns_threshold_expression >2sigma(I)
_cod_data_source_file ja1102037_si_003.cif
_cod_data_source_block 2mrt
_cod_database_code 4105748

loop_
_symmetry_equiv_pos_as_xyz
'x, y, z'
'-x+1/2, -y, z+1/2'
'-x, y+1/2, -z+1/2'
'x+1/2, -y+1/2, -z'

loop_
_atom_site_label
_atom_site_type_symbol
_atom_site_fract_x
_atom_site_fract_y
_atom_site_fract_z
_atom_site_U_iso_or_equiv
_atom_site_adp_type
_atom_site_occupancy
_atom_site_symmetry_multiplicity
_atom_site_calc_flag
_atom_site_refinement_flags
Si1 Si 0.03445(8) 0.41833(7) 0.97197(3) 0.0533(2) Uani 1 1 d .
O1 O 0.3036(2) 0.31401(19) 0.93079(8) 0.0669(6) Uani 1 1 d .
N1 N 0.3334(2) 0.4354(2) 0.85627(9) 0.0515(6) Uani 1 1 d .
C3 C 0.1727(3) 0.6186(2) 0.91097(10) 0.0471(6) Uani 1 1 d .
C5 C 0.3031(3) 0.5541(2) 0.82705(11) 0.0530(7) Uani 1 1 d .
H5 H 0.3865 0.5783 0.8075 0.064 Uiso 1 1 calc R
C9 C 0.0930(3) 0.7218(2) 0.93596(11) 0.0476(6) Uani 1 1 d .
C1 C 0.2713(3) 0.4069(3) 0.90416(10) 0.0474(6) Uani 1 1 d .
C2 C 0.1655(3) 0.4964(3) 0.92582(10) 0.0473(6) Uani 1 1 d .
C4 C 0.2741(3) 0.6572(3) 0.86820(11) 0.0541(7) Uani 1 1 d .
H4A H 0.3592 0.6810 0.8858 0.065 Uiso 1 1 calc R
H4B H 0.2393 0.7310 0.8492 0.065 Uiso 1 1 calc R
C10 C 0.1089(3) 0.7507(3) 0.98989(12) 0.0583(7) Uani 1 1 d .
H10 H 0.1678 0.7027 1.0113 0.070 Uiso 1 1 calc R
C14 C 0.0076(4) 0.7985(3) 0.90465(13) 0.0662(8) Uani 1 1 d .
H14 H -0.0019 0.7827 0.8676 0.079 Uiso 1 1 calc R
C15 C 0.4437(3) 0.3516(3) 0.83585(11) 0.0563(7) Uani 1 1 d .
H15 H 0.4294 0.2681 0.8522 0.068 Uiso 1 1 calc R
C12 C -0.0482(4) 0.9239(3) 0.98206(16) 0.0754(10) Uani 1 1 d .
H12 H -0.0961 0.9904 0.9978 0.090 Uiso 1 1 calc R
C24 C 0.1905(4) 0.5422(3) 0.78532(12) 0.0605(8) Uani 1 1 d .
C13 C -0.0634(4) 0.8984(3) 0.92832(17) 0.0817(11) Uani 1 1 d .
H13 H -0.1215 0.9479 0.9072 0.098 Uiso 1 1 calc R
C17 C 0.4290(3) 0.3365(3) 0.77502(12) 0.0600(8) Uani 1 1 d .
C11 C 0.0377(4) 0.8514(3) 1.01297(15) 0.0723(9) Uani 1 1 d .
H11 H 0.0486 0.8694 1.0498 0.087 Uiso 1 1 calc R
C16 C 0.5826(4) 0.3986(4) 0.85484(16) 0.0833(11) Uani 1 1 d .
H16A H 0.5989 0.4816 0.8404 0.125 Uiso 1 1 calc R
H16B H 0.6527 0.3420 0.8423 0.125 Uiso 1 1 calc R
H16C H 0.5841 0.4021 0.8939 0.125 Uiso 1 1 calc R
C25 C 0.0790(4) 0.4647(4) 0.79215(15) 0.0842(11) Uani 1 1 d .
H25 H 0.0740 0.4133 0.8228 0.101 Uiso 1 1 calc R
C22 C 0.5085(5) 0.4011(4) 0.73822(15) 0.0837(11) Uani 1 1 d .
H22 H 0.5784 0.4540 0.7503 0.100 Uiso 1 1 calc R
C21 C 0.4834(7) 0.3868(5) 0.68180(18) 0.1116(18) Uani 1 1 d .
H21 H 0.5363 0.4305 0.6566 0.134 Uiso 1 1 calc R
C8 C -0.1278(4) 0.5092(5) 0.9716(2) 0.1069(15) Uani 1 1 d .
H8A H -0.1484 0.5354 0.9351 0.160 Uiso 1 1 calc R
H8B H -0.1183 0.5823 0.9944 0.160 Uiso 1 1 calc R
H8C H -0.2007 0.4570 0.9851 0.160 Uiso 1 1 calc R
C6 C -0.0094(6) 0.2640(4) 0.94188(18) 0.1086(17) Uani 1 1 d .
H6A H -0.0509 0.2112 0.9691 0.163 Uiso 1 1 calc R
H6B H 0.0723 0.2241 0.9285 0.163 Uiso 1 1 calc R
H6C H -0.0725 0.2761 0.9124 0.163 Uiso 1 1 calc R
C7 C 0.0995(4) 0.3978(5) 1.04243(14) 0.0903(12) Uani 1 1 d .
H7A H 0.1414 0.4750 1.0545 0.135 Uiso 1 1 calc R
H7B H 0.1659 0.3309 1.0431 0.135 Uiso 1 1 calc R
H7C H 0.0247 0.3768 1.0661 0.135 Uiso 1 1 calc R
C18 C 0.3308(4) 0.2575(4) 0.75527(16) 0.0825(10) Uani 1 1 d .
H18 H 0.2771 0.2123 0.7798 0.099 Uiso 1 1 calc R
C27 C -0.0115(7) 0.5370(6) 0.7075(2) 0.130(2) Uani 1 1 d .
H27 H -0.0803 0.5368 0.6813 0.156 Uiso 1 1 calc R
C20 C 0.3798(8) 0.3074(7) 0.66456(19) 0.124(2) Uani 1 1 d .
H20 H 0.3606 0.3002 0.6276 0.149 Uiso 1 1 calc R
C19 C 0.3080(6) 0.2418(5) 0.7001(2) 0.1152(19) Uani 1 1 d .
H19 H 0.2419 0.1849 0.6881 0.138 Uiso 1 1 calc R
C23 C 0.1963(6) 0.6121(4) 0.73994(16) 0.1075(16) Uani 1 1 d .
H23 H 0.2704 0.6661 0.7351 0.129 Uiso 1 1 calc R
C26 C -0.0255(5) 0.4615(6) 0.75468(19) 0.1134(17) Uani 1 1 d .
H26 H -0.1027 0.4115 0.7602 0.136 Uiso 1 1 calc R
C28 C 0.0977(10) 0.6073(6) 0.7004(2) 0.151(3) Uani 1 1 d .
H28 H 0.1082 0.6539 0.6686 0.181 Uiso 1 1 calc R

loop_
_atom_site_aniso_label
_atom_site_aniso_U_11
_atom_site_aniso_U_22
_atom_site_aniso_U_33
_atom_site_aniso_U_23
_atom_site_aniso_U_13
_atom_site_aniso_U_12
Si1 0.0515(4) 0.0523(4) 0.0561(4) 0.0003(3) 0.0049(3) -0.0073(4)
O1 0.0851(15) 0.0570(11) 0.0586(11) 0.0127(10) 0.0094(11) 0.0182(11)
N1 0.0549(13) 0.0525(13) 0.0471(13) 0.0049(10) 0.0025(10) 0.0094(11)
C3 0.0524(14) 0.0465(13) 0.0423(13) -0.0020(11) -0.0059(11) -0.0039(12)
C5 0.0583(16) 0.0495(14) 0.0512(15) 0.0070(12) 0.0111(12) 0.0068(13)
C9 0.0499(14) 0.0429(13) 0.0501(15) 0.0008(11) 0.0067(12) -0.0031(12)
C1 0.0510(14) 0.0478(14) 0.0433(13) 0.0013(12) -0.0031(10) 0.0017(12)
C2 0.0528(15) 0.0486(13) 0.0404(13) 0.0001(11) -0.0024(11) 0.0005(12)
C4 0.0573(16) 0.0467(14) 0.0584(16) 0.0028(12) 0.0035(13) 0.0001(13)
C10 0.0575(17) 0.0578(16) 0.0597(17) -0.0043(14) 0.0021(13) -0.0008(14)
C14 0.071(2) 0.0653(18) 0.0620(18) 0.0010(15) 0.0034(15) 0.0139(16)
C15 0.0550(17) 0.0565(15) 0.0573(17) 0.0010(13) 0.0047(12) 0.0123(13)
C12 0.075(2) 0.0531(17) 0.098(3) -0.0080(18) 0.032(2) 0.0028(17)
C24 0.080(2) 0.0579(17) 0.0434(15) -0.0034(13) -0.0001(14) 0.0207(16)
C13 0.075(2) 0.066(2) 0.104(3) 0.020(2) 0.018(2) 0.0240(18)
C17 0.0649(19) 0.0580(16) 0.0572(17) -0.0039(14) 0.0075(14) 0.0202(15)
C11 0.076(2) 0.0673(19) 0.074(2) -0.0170(17) 0.0201(17) -0.0063(18)
C16 0.060(2) 0.102(3) 0.088(2) -0.010(2) 0.0001(17) 0.009(2)
C25 0.087(3) 0.108(3) 0.0573(19) -0.006(2) -0.0142(18) 0.004(2)
C22 0.095(3) 0.082(2) 0.074(2) 0.0044(19) 0.0305(19) 0.025(2)
C21 0.148(5) 0.120(4) 0.068(3) 0.017(3) 0.036(3) 0.061(4)
C8 0.054(2) 0.101(3) 0.166(4) 0.022(3) 0.016(2) -0.006(2)
C6 0.141(4) 0.081(2) 0.104(3) -0.027(2) 0.028(3) -0.052(3)
C7 0.079(2) 0.129(3) 0.064(2) 0.020(2) 0.0073(17) -0.022(2)
C18 0.087(3) 0.083(2) 0.078(2) -0.0118(19) -0.004(2) 0.022(2)
C27 0.154(5) 0.135(5) 0.100(4) -0.039(3) -0.073(4) 0.066(4)
C20 0.163(6) 0.145(5) 0.063(3) -0.026(3) -0.003(3) 0.072(5)
C19 0.132(4) 0.122(4) 0.092(3) -0.044(3) -0.032(3) 0.049(4)
C23 0.173(5) 0.074(2) 0.075(2) 0.021(2) -0.036(3) 0.006(3)
C26 0.093(3) 0.163(5) 0.084(3) -0.033(3) -0.030(2) 0.028(3)
C28 0.239(8) 0.118(5) 0.096(4) 0.023(3) -0.082(5) 0.004(5)

loop_
_atom_type_symbol
_atom_type_description
_atom_type_scat_dispersion_real
_atom_type_scat_dispersion_imag
_atom_type_scat_source
C C 0.0033 0.0016 'International Tables Vol C Tables 4.2.6.8 and 6.1.1.4'
H H 0.0000 0.0000 'International Tables Vol C Tables 4.2.6.8 and 6.1.1.4'
N N 0.0061 0.0033 'International Tables Vol C Tables 4.2.6.8 and 6.1.1.4'
O O 0.0106 0.0060 'International Tables Vol C Tables 4.2.6.8 and 6.1.1.4'
Si Si 0.0817 0.0704 'International Tables Vol C Tables 4.2.6.8 and 6.1.1.4'

loop_
_geom_angle_atom_site_label_1
_geom_angle_atom_site_label_2
_geom_angle_atom_site_label_3
_geom_angle
C6 Si1 C8 105.0(3)
C6 Si1 C7 110.5(2)
C8 Si1 C7 110.9(2)
C6 Si1 C2 107.59(17)
C8 Si1 C2 110.34(17)
C7 Si1 C2 112.18(15)
C1 N1 C5 121.4(2)
C1 N1 C15 119.0(2)
C5 N1 C15 119.3(2)
C2 C3 C9 124.9(2)
C2 C3 C4 119.1(2)
C9 C3 C4 116.0(2)
N1 C5 C24 114.0(2)
N1 C5 C4 109.0(2)
C24 C5 C4 112.2(2)
N1 C5 H5 107.1
C24 C5 H5 107.1
C4 C5 H5 107.1
C10 C9 C14 118.2(3)
C10 C9 C3 120.6(3)
C14 C9 C3 121.1(2)
O1 C1 N1 121.8(3)
O1 C1 C2 119.7(2)
N1 C1 C2 118.4(2)
C3 C2 C1 118.4(2)
C3 C2 Si1 127.9(2)
C1 C2 Si1 113.70(19)
C3 C4 C5 113.2(2)
C3 C4 H4A 108.9
C5 C4 H4A 108.9
C3 C4 H4B 108.9
C5 C4 H4B 108.9
H4A C4 H4B 107.7
C9 C10 C11 120.6(3)
C9 C10 H10 119.7
C11 C10 H10 119.7
C13 C14 C9 120.6(3)
C13 C14 H14 119.7
C9 C14 H14 119.7
N1 C15 C17 109.2(2)
N1 C15 C16 110.4(2)
C17 C15 C16 115.1(3)
N1 C15 H15 107.3
C17 C15 H15 107.3
C16 C15 H15 107.3
C13 C12 C11 119.8(3)
C13 C12 H12 120.1
C11 C12 H12 120.1
C23 C24 C25 117.7(4)
C23 C24 C5 119.3(4)
C25 C24 C5 123.0(3)
C12 C13 C14 120.2(3)
C12 C13 H13 119.9
C14 C13 H13 119.9
C18 C17 C22 118.0(3)
C18 C17 C15 119.0(3)
C22 C17 C15 123.0(3)
C12 C11 C10 120.6(3)
C12 C11 H11 119.7
C10 C11 H11 119.7
C15 C16 H16A 109.5
C15 C16 H16B 109.5
H16A C16 H16B 109.5
C15 C16 H16C 109.5
H16A C16 H16C 109.5
H16B C16 H16C 109.5
C24 C25 C26 121.4(4)
C24 C25 H25 119.3
C26 C25 H25 119.3
C17 C22 C21 119.5(5)
C17 C22 H22 120.2
C21 C22 H22 120.2
C20 C21 C22 119.5(5)
C20 C21 H21 120.2
C22 C21 H21 120.2
Si1 C8 H8A 109.5
Si1 C8 H8B 109.5
H8A C8 H8B 109.5
Si1 C8 H8C 109.5
H8A C8 H8C 109.5
H8B C8 H8C 109.5
Si1 C6 H6A 109.5
Si1 C6 H6B 109.5
H6A C6 H6B 109.5
Si1 C6 H6C 109.5
H6A C6 H6C 109.5
H6B C6 H6C 109.5
Si1 C7 H7A 109.5
Si1 C7 H7B 109.5
H7A C7 H7B 109.5
Si1 C7 H7C 109.5
H7A C7 H7C 109.5
H7B C7 H7C 109.5
C17 C18 C19 122.4(5)
C17 C18 H18 118.8
C19 C18 H18 118.8
C28 C27 C26 120.5(5)
C28 C27 H27 119.7
C26 C27 H27 119.7
C19 C20 C21 120.4(5)
C19 C20 H20 119.8
C21 C20 H20 119.8
C20 C19 C18 120.0(6)
C20 C19 H19 120.0
C18 C19 H19 120.0
C24 C23 C28 122.8(6)
C24 C23 H23 118.6
C28 C23 H23 118.6
C25 C26 C27 117.6(5)
C25 C26 H26 121.2
C27 C26 H26 121.2
C27 C28 C23 119.9(6)
C27 C28 H28 120.1
C23 C28 H28 120.1

loop_
_geom_bond_atom_site_label_1
_geom_bond_atom_site_label_2
_geom_bond_distance
Si1 C6 1.843(4)
Si1 C8 1.852(4)
Si1 C7 1.857(4)
Si1 C2 1.899(3)
O1 C1 1.222(3)
N1 C1 1.358(3)
N1 C5 1.476(3)
N1 C15 1.483(4)
C3 C2 1.345(4)
C3 C9 1.475(4)
C3 C4 1.501(4)
C5 C24 1.508(4)
C5 C4 1.514(4)
C5 H5 0.9800
C9 C10 1.369(4)
C9 C14 1.394(4)
C1 C2 1.498(4)
C4 H4A 0.9700
C4 H4B 0.9700
C10 C11 1.392(5)
C10 H10 0.9300
C14 C13 1.392(5)
C14 H14 0.9300
C15 C17 1.510(4)
C15 C16 1.517(5)
C15 H15 0.9800
C12 C13 1.356(5)
C12 C11 1.367(5)
C12 H12 0.9300
C24 C23 1.339(5)
C24 C25 1.373(5)
C13 H13 0.9300
C17 C18 1.361(5)
C17 C22 1.374(5)
C11 H11 0.9300
C16 H16A 0.9600
C16 H16B 0.9600
C16 H16C 0.9600
C25 C26 1.375(6)
C25 H25 0.9300
C22 C21 1.416(6)
C22 H22 0.9300
C21 C20 1.381(8)
C21 H21 0.9300
C8 H8A 0.9600
C8 H8B 0.9600
C8 H8C 0.9600
C6 H6A 0.9600
C6 H6B 0.9600
C6 H6C 0.9600
C7 H7A 0.9600
C7 H7B 0.9600
C7 H7C 0.9600
C18 C19 1.385(6)
C18 H18 0.9300
C27 C28 1.312(10)
C27 C26 1.414(8)
C27 H27 0.9300
C20 C19 1.317(9)
C20 H20 0.9300
C19 H19 0.9300
C23 C28 1.368(8)
C23 H23 0.9300
C26 H26 0.9300
C28 H28 0.9300
